data_4100652
_journal_name_full 'Journal of the American Chemical Society'
_journal_paper_doi 10.1021/ja042893r
_journal_year 2005
_chemical_formula_sum 'C22 H34 O2 Si'
_chemical_formula_weight 358.58
_space_group_IT_number 14
_symmetry_cell_setting monoclinic
_symmetry_space_group_name_Hall '-P 2yn'
_symmetry_space_group_name_H-M 'P 1 21/n 1'
_cell_angle_alpha 90.00
_cell_angle_beta 90.257(2)
_cell_angle_gamma 90.00
_cell_formula_units_Z 4
_cell_length_a 10.6806(13)
_cell_length_b 13.2710(16)
_cell_length_c 14.7945(18)
_cell_measurement_temperature 163(2)
_cell_volume 2097.0(4)
_diffrn_ambient_temperature 163(2)
_exptl_crystal_density_diffrn 1.136
_cod_depositor_comments
;
The following automatic conversions were performed:
'_symmetry_cell_setting' value 'Monoclinic' changed to 'monoclinic'
according to '/home/saulius/struct/CIF-dictionaries/cif_core.dic'
dictionary named 'cif_core.dic' version 2.4.1 from 2010-06-29.

Automatic conversion script
Id: cif_fix_enum 1527 2010-12-29 10:47:43Z saulius 
;
_cod_original_sg_symbol_H-M 'P 21/n'
_cod_database_code 4100652

loop_
_symmetry_equiv_pos_as_xyz
'x, y, z'
'-x+1/2, y+1/2, -z+1/2'
'-x, -y, -z'
'x-1/2, -y-1/2, z-1/2'

loop_
_atom_site_label
_atom_site_type_symbol
_atom_site_fract_x
_atom_site_fract_y
_atom_site_fract_z
_atom_site_U_iso_or_equiv
_atom_site_adp_type
_atom_site_occupancy
_atom_site_symmetry_multiplicity
_atom_site_calc_flag
_atom_site_refinement_flags
_atom_site_disorder_assembly
_atom_site_disorder_group
Si1 Si 0.33623(3) 0.29563(2) 0.126173(19) 0.01656(9) Uani 1 1 d . . .
O1 O 0.28052(7) 0.22484(6) 0.21326(5) 0.02152(17) Uani 1 1 d . . .
O2 O 0.13231(8) 0.21845(6) 0.31819(5) 0.02559(18) Uani 1 1 d . . .
C1 C 0.17811(9) 0.26166(8) 0.25500(7) 0.0173(2) Uani 1 1 d . . .
C2 C 0.13089(9) 0.36404(7) 0.21794(6) 0.01535(19) Uani 1 1 d . . .
C3 C 0.20042(9) 0.38722(7) 0.12781(7) 0.01548(19) Uani 1 1 d . . .
C4 C 0.22722(11) 0.49861(8) 0.10750(8) 0.0245(2) Uani 1 1 d . . .
C5 C 0.16051(10) 0.44078(9) 0.29322(7) 0.0222(2) Uani 1 1 d . . .
C6 C -0.01580(9) 0.35615(8) 0.20866(7) 0.0174(2) Uani 1 1 d . . .
C7 C -0.07596(10) 0.45802(8) 0.19462(8) 0.0240(2) Uani 1 1 d . . .
C8 C -0.16002(11) 0.49699(10) 0.24958(10) 0.0320(3) Uani 1 1 d . . .
C9 C -0.05953(9) 0.28076(8) 0.13750(7) 0.0181(2) Uani 1 1 d . . .
C10 C -0.09320(11) 0.31012(9) 0.05024(8) 0.0254(2) Uani 1 1 d . . .
C11 C -0.13546(13) 0.24074(10) -0.01323(9) 0.0334(3) Uani 1 1 d . . .
C12 C -0.14313(13) 0.13972(10) 0.00936(9) 0.0334(3) Uani 1 1 d . . .
C13 C -0.11010(12) 0.10881(9) 0.09550(8) 0.0292(3) Uani 1 1 d . . .
C14 C -0.06987(10) 0.17860(8) 0.15964(8) 0.0221(2) Uani 1 1 d . . .
C15 C 0.33042(11) 0.21766(8) 0.01842(8) 0.0249(2) Uani 1 1 d . . .
C16 C 0.44139(13) 0.14506(11) 0.00614(10) 0.0367(3) Uani 1 1 d . . .
C17 C 0.20994(13) 0.15406(10) 0.02016(10) 0.0348(3) Uani 1 1 d . . .
C18 C 0.32451(13) 0.28915(11) -0.06350(8) 0.0323(3) Uani 1 1 d . . .
C19 C 0.49762(10) 0.33980(9) 0.16285(8) 0.0239(2) Uani 1 1 d . . .
C20 C 0.57872(13) 0.24873(12) 0.19071(11) 0.0374(3) Uani 1 1 d . . .
C21 C 0.48973(12) 0.40882(12) 0.24575(9) 0.0352(3) Uani 1 1 d . . .
C22 C 0.56306(12) 0.39756(11) 0.08634(9) 0.0332(3) Uani 1 1 d . . .
H3 H 0.1461(12) 0.3612(10) 0.0795(9) 0.019(3) Uiso 1 1 d . . .
H4A H 0.1514(15) 0.5383(12) 0.1078(10) 0.035(4) Uiso 1 1 d . . .
H4B H 0.2647(15) 0.5047(11) 0.0468(11) 0.034(4) Uiso 1 1 d . . .
H4C H 0.2851(14) 0.5293(11) 0.1507(10) 0.032(4) Uiso 1 1 d . . .
H5A H 0.2507(14) 0.4430(11) 0.3066(10) 0.030(4) Uiso 1 1 d . . .
H5B H 0.1139(14) 0.4199(11) 0.3473(11) 0.033(4) Uiso 1 1 d . . .
H5C H 0.1347(13) 0.5095(11) 0.2750(10) 0.029(4) Uiso 1 1 d . . .
H6 H -0.0452(12) 0.3319(10) 0.2676(9) 0.019(3) Uiso 1 1 d . . .
H7 H -0.0532(14) 0.4950(11) 0.1411(11) 0.036(4) Uiso 1 1 d . . .
H8A H -0.1958(15) 0.5599(13) 0.2374(11) 0.041(4) Uiso 1 1 d . . .
H8B H -0.1853(15) 0.4590(12) 0.3044(11) 0.041(4) Uiso 1 1 d . . .
H10 H -0.0900(14) 0.3808(12) 0.0335(10) 0.035(4) Uiso 1 1 d . . .
H11 H -0.1599(16) 0.2639(13) -0.0722(12) 0.046(5) Uiso 1 1 d . . .
H12 H -0.1723(16) 0.0923(13) -0.0346(12) 0.048(5) Uiso 1 1 d . . .
H13 H -0.1141(14) 0.0376(12) 0.1109(10) 0.035(4) Uiso 1 1 d . . .
H14 H -0.0498(13) 0.1571(10) 0.2195(9) 0.023(3) Uiso 1 1 d . . .
H16A H 0.5202(16) 0.1798(13) -0.0042(11) 0.042(4) Uiso 1 1 d . . .
H16B H 0.4513(16) 0.0981(13) 0.0583(12) 0.048(5) Uiso 1 1 d . . .
H16C H 0.4257(16) 0.1041(14) -0.0487(13) 0.052(5) Uiso 1 1 d . . .
H17A H 0.1327(16) 0.1956(12) 0.0252(11) 0.040(4) Uiso 1 1 d . . .
H17B H 0.2026(15) 0.1162(13) -0.0351(12) 0.045(4) Uiso 1 1 d . . .
H17C H 0.2074(18) 0.1050(15) 0.0712(13) 0.058(5) Uiso 1 1 d . . .
H18A H 0.3122(17) 0.2484(14) -0.1174(13) 0.050(5) Uiso 1 1 d . . .
H18B H 0.2522(16) 0.3360(13) -0.0580(11) 0.043(4) Uiso 1 1 d . . .
H18C H 0.4020(16) 0.3285(13) -0.0720(11) 0.043(4) Uiso 1 1 d . . .
H20A H 0.5980(18) 0.2027(13) 0.1430(13) 0.050(5) Uiso 1 1 d . . .
H20B H 0.5354(17) 0.2074(12) 0.2349(12) 0.045(5) Uiso 1 1 d . . .
H20C H 0.6592(18) 0.2737(13) 0.2167(13) 0.052(5) Uiso 1 1 d . . .
H21A H 0.4401(16) 0.4723(13) 0.2324(11) 0.042(4) Uiso 1 1 d . . .
H21B H 0.4516(15) 0.3748(12) 0.2984(11) 0.040(4) Uiso 1 1 d . . .
H21C H 0.5758(17) 0.4282(13) 0.2642(12) 0.053(5) Uiso 1 1 d . . .
H22A H 0.5151(16) 0.4571(13) 0.0692(12) 0.046(4) Uiso 1 1 d . . .
H22B H 0.5743(15) 0.3554(12) 0.0305(12) 0.040(4) Uiso 1 1 d . . .
H22C H 0.6463(16) 0.4180(13) 0.1070(11) 0.045(4) Uiso 1 1 d . . .

loop_
_atom_site_aniso_label
_atom_site_aniso_U_11
_atom_site_aniso_U_22
_atom_site_aniso_U_33
_atom_site_aniso_U_23
_atom_site_aniso_U_13
_atom_site_aniso_U_12
Si1 0.01509(14) 0.01622(14) 0.01840(15) 0.00157(10) 0.00253(10) 0.00073(9)
O1 0.0208(4) 0.0192(4) 0.0246(4) 0.0065(3) 0.0051(3) 0.0048(3)
O2 0.0241(4) 0.0310(4) 0.0216(4) 0.0105(3) 0.0029(3) 0.0020(3)
C1 0.0163(4) 0.0197(5) 0.0158(5) 0.0010(4) -0.0019(4) -0.0008(4)
C2 0.0152(4) 0.0161(4) 0.0148(4) 0.0001(3) -0.0002(3) 0.0006(3)
C3 0.0160(4) 0.0158(4) 0.0147(4) 0.0011(3) -0.0001(3) -0.0007(3)
C4 0.0264(5) 0.0174(5) 0.0297(6) 0.0056(4) 0.0035(5) -0.0001(4)
C5 0.0221(5) 0.0255(5) 0.0189(5) -0.0055(4) -0.0009(4) -0.0015(4)
C6 0.0153(4) 0.0188(5) 0.0180(5) 0.0001(4) 0.0011(4) 0.0005(4)
C7 0.0193(5) 0.0212(5) 0.0316(6) -0.0009(4) -0.0025(4) 0.0016(4)
C8 0.0225(5) 0.0284(6) 0.0452(7) -0.0102(5) -0.0021(5) 0.0059(5)
C9 0.0128(4) 0.0212(5) 0.0203(5) 0.0004(4) -0.0002(4) -0.0003(4)
C10 0.0262(5) 0.0245(5) 0.0255(6) 0.0031(4) -0.0073(4) 0.0003(4)
C11 0.0368(7) 0.0380(7) 0.0253(6) 0.0012(5) -0.0134(5) -0.0043(5)
C12 0.0353(6) 0.0354(7) 0.0293(6) -0.0062(5) -0.0083(5) -0.0114(5)
C13 0.0320(6) 0.0243(6) 0.0314(6) -0.0005(5) -0.0006(5) -0.0102(5)
C14 0.0223(5) 0.0226(5) 0.0213(5) 0.0028(4) 0.0002(4) -0.0050(4)
C15 0.0254(6) 0.0233(5) 0.0259(6) -0.0054(4) 0.0075(4) -0.0003(4)
C16 0.0346(7) 0.0327(7) 0.0430(8) -0.0093(6) 0.0127(6) 0.0070(5)
C17 0.0326(7) 0.0298(6) 0.0420(7) -0.0173(6) 0.0100(6) -0.0082(5)
C18 0.0363(7) 0.0398(7) 0.0208(6) -0.0035(5) 0.0041(5) 0.0001(6)
C19 0.0151(5) 0.0309(6) 0.0256(5) 0.0046(4) -0.0007(4) 0.0000(4)
C20 0.0236(6) 0.0467(8) 0.0419(8) 0.0118(7) -0.0019(5) 0.0102(6)
C21 0.0219(6) 0.0512(8) 0.0324(7) -0.0066(6) -0.0062(5) -0.0042(6)
C22 0.0214(6) 0.0432(7) 0.0351(7) 0.0091(6) 0.0004(5) -0.0096(5)

loop_
_geom_bond_atom_site_label_1
_geom_bond_atom_site_label_2
_geom_bond_distance
_geom_bond_site_symmetry_2
_geom_bond_publ_flag
Si1 O1 1.7040(8) . ?
Si1 C3 1.8928(10) . ?
Si1 C19 1.8976(11) . ?
Si1 C15 1.9013(12) . ?
O1 C1 1.3500(12) . ?
O2 C1 1.2027(13) . ?
C1 C2 1.5487(14) . ?
C2 C5 1.5409(14) . ?
C2 C3 1.5598(13) . ?
C2 C6 1.5756(14) . ?
C3 C4 1.5356(14) . ?
C6 C7 1.5108(14) . ?
C6 C9 1.5242(14) . ?
C7 C8 1.3195(17) . ?
C9 C10 1.3941(15) . ?
C9 C14 1.3993(15) . ?
C10 C11 1.3890(17) . ?
C11 C12 1.3842(19) . ?
C12 C13 1.3831(18) . ?
C13 C14 1.3926(16) . ?
C15 C16 1.5388(17) . ?
C15 C17 1.5392(17) . ?
C15 C18 1.5403(17) . ?
C19 C21 1.5334(18) . ?
C19 C22 1.5376(16) . ?
C19 C20 1.5419(17) . ?
